data_2009567
loop_
_publ_author_name
'Powell, D. R.'
'Smith, S. K.'
'Ross, F. K.'
'Farrar, T. C.'

_publ_section_title
;
 Neutron and X-ray diffraction study of magnesium phosphite
 hexahydrate, [Mg(H~2~O)~6~]^2+^[PHO~3~]^2{--^}
;
_journal_issue 3
_journal_name_full 'Acta Crystallographica Section C'
_journal_page_first 342
_journal_page_last 346
_journal_paper_doi 10.1107/S0108270193008169
_journal_volume 50
_journal_year 1994
_chemical_formula_sum 'H13 Mg O9 P'
_chemical_formula_weight 212.38
_symmetry_cell_setting rhombohedral
_symmetry_space_group_name_Hall 'R 3'
_symmetry_space_group_name_H-M 'R 3'
_atom_type_scat_source 'Koester & Yelon (1982)'
_cell_angle_alpha 90
_cell_angle_beta 90
_cell_angle_gamma 120
_cell_formula_units_Z 3
_cell_length_a 8.868(2)
_cell_length_b 8.868(2)
_cell_length_c 9.150(2)
_cell_measurement_reflns_used 29
_cell_measurement_temperature 293
_cell_measurement_theta_max 30
_cell_measurement_theta_min 17
_cell_volume 623.2(2)
_diffrn_measurement_device four-circle
_diffrn_measurement_method \q/2\q
_diffrn_radiation_probe neutron
_diffrn_radiation_type 'Neutron (Cu[220])'
_diffrn_radiation_wavelength 1.0630(10)
_diffrn_reflns_av_R_equivalents 0.065
_diffrn_reflns_limit_h_max 10
_diffrn_reflns_limit_h_min -10
_diffrn_reflns_limit_k_max 10
_diffrn_reflns_limit_k_min -10
_diffrn_reflns_limit_l_max 12
_diffrn_reflns_limit_l_min -12
_diffrn_reflns_number ' 3851 (1321 additional reflections tested for intensity but not scanned)'
_diffrn_reflns_theta_max 47.5
_diffrn_standards_decay_% .0
_diffrn_standards_interval_count 100
_diffrn_standards_number 3
_exptl_absorpt_coefficient_mu 2.77
_exptl_absorpt_correction_T_max 0.807
_exptl_absorpt_correction_T_min 0.804
_exptl_absorpt_correction_type sphere
_exptl_crystal_colour colorless
_exptl_crystal_density_diffrn 1.698
_exptl_crystal_description 'multi-faceted prism'
_exptl_crystal_size_rad '1.0 '
_refine_diff_density_max '0.04 of absolute value of smallest H atom peak'
_refine_ls_extinction_method 'Coppens & Hamilton (1970)'
_refine_ls_goodness_of_fit_obs 2.77
_refine_ls_hydrogen_treatment refall
_refine_ls_number_parameters 78
_refine_ls_number_reflns 361
_refine_ls_R_factor_obs 0.041
_refine_ls_shift/esd_max <0.05
_refine_ls_structure_factor_coef F
_refine_ls_weighting_details 'w = 4F^2^/\s^2^(I)+P^2^I^2^'
_refine_ls_weighting_scheme calc
_refine_ls_wR_factor_obs 0.023
_reflns_number_observed 361
_reflns_number_total 396
_reflns_observed_criterion F>=2.0\s(F)
_cod_data_source_file st1056.cif
_cod_data_source_block st1056_structure_2_of_2_Neutron
_cod_depositor_comments
;
The following automatic conversions were performed:

'_refine_ls_weighting_scheme' value ' 4F^2^/\s^2^(I)+P^2^I^2^' was
changed to 'calc'. New tag '_refine_ls_weighting_details' was
created. The value of the new tag was set to 'w =
4F^2^/\s^2^(I)+P^2^I^2^'.

Automatic conversion script
Id: cif_fix_values 3143 2015-03-26 13:38:13Z robertas 
;
_cod_original_cell_volume 623.2(4)
_cod_original_formula_sum 'H13 Mg1 O9 P1'
_cod_database_code 2009567

loop_
_atom_site_label
_atom_site_fract_x
_atom_site_fract_y
_atom_site_fract_z
_atom_site_U_iso_or_equiv
Mg .0 .0 -.0205(6) .0210(10)
P .0 .0 0.5 .0220(10)
H .0 .0 .3471(9) .0600(10)
O .1837(3) .1315(3) .5507(5) .0270(10)
O(1W) .1929(3) .1883(3) -.1592(5) .0260(10)
O(2W) .0022(4) .1962(3) .1044(5) .0320(10)
H(1WA) .3173(6) .2507(6) -.1355(7) .0380(10)
H(1WB) .1888(5) .1595(5) -.2629(6) .0360(10)
H(2WA) -.1012(6) .1887(5) .1409(6) .0450(10)
H(2WB) .1001(6) .2998(6) .1458(6) .0410(10)

loop_
_geom_angle_atom_site_label_1
_geom_angle_atom_site_label_2
_geom_angle_atom_site_label_3
_geom_angle
_geom_angle_publ_flag
O P O 111.20(10) yes
O P H 107.7(2) yes
O(1W) Mg O(2W) 90.20(10) yes
O(1W) Ng O(1WA) 87.70(10) yes
O(1W) Mg O(2WA) 176.5(2) yes
O(2W) Mg O(1WA) 89.40(10) yes
O(2W) Mg O(2WA) 92.6(2) yes
Mg O(1W) H(1WA) 123.5(3) yes
Mg O(1W) H(1WB) 117.8(3) yes
Mg O(2W) H(2WA) 122.2(3) yes
Mg O(2W) H(2WB) 129.6(3) yes
H(1WA) O(1W) H(1WB) 104.3(4) yes
H(2WA) O(2W) H(2WB) 107.8(4) yes

loop_
_geom_bond_atom_site_label_1
_geom_bond_atom_site_label_2
_geom_bond_distance
_geom_bond_publ_flag
P H 1.399(8) yes
P O 1.526(2) yes
Mg O(1W) 2.114(3) yes
Mg O(2W) 2.073(3) yes
O(1W) H(1WA) .979(6) yes
O(1W) H(1WB) .979(5) yes
O(2W) H(2WA) .947(6) yes
O(2W) H(2WB) .971(6) yes
